data_2209859
loop_
_publ_author_name
'Sonar, Vijayakumar N.'
'Parkin, Sean'
'Crooks, Peter A.'

_publ_section_title
;
 1-(4-Methoxybenzyl)-1<i>H</i>-indole-3-carbaldehyde
;
_journal_coeditor_code HG2058
_journal_issue 8
_journal_name_full 'Acta Crystallographica Section E'
_journal_page_first o3231
_journal_page_last o3232
_journal_paper_doi 10.1107/S1600536806025268
_journal_volume 62
_journal_year 2006
_chemical_formula_iupac 'C17 H15 N O2'
_chemical_formula_moiety 'C17 H15 N O2'
_chemical_formula_sum 'C17 H15 N O2'
_chemical_formula_weight 265.30
_chemical_name_systematic
;
1-(4-Methoxybenzyl)-1H-indole-3-carbaldehyde
;
_space_group_IT_number 15
_symmetry_cell_setting monoclinic
_symmetry_space_group_name_Hall '-C 2yc'
_symmetry_space_group_name_H-M 'C 1 2/c 1'
_atom_sites_solution_hydrogens geom
_atom_sites_solution_primary direct
_atom_sites_solution_secondary difmap
_audit_creation_method SHELXL97
_cell_angle_alpha 90.00
_cell_angle_beta 120.9154(6)
_cell_angle_gamma 90.00
_cell_formula_units_Z 8
_cell_length_a 17.9743(2)
_cell_length_b 10.23890(10)
_cell_length_c 16.5413(2)
_cell_measurement_reflns_used 3155
_cell_measurement_temperature 90.0(2)
_cell_measurement_theta_max 27.48
_cell_measurement_theta_min 1.00
_cell_volume 2611.71(5)
_computing_cell_refinement 'SCALEPACK (Otwinowski & Minor, 1997)'
_computing_data_collection 'COLLECT (Nonius, 1999)'
_computing_data_reduction 'DENZO-SMN (Otwinowski & Minor, 1997)'
_computing_molecular_graphics 'XP in SHELXTL (Sheldrick, 1995)'
_computing_publication_material 'SHELXL97 and local procedures'
_computing_structure_refinement 'SHELXL97 (Sheldrick, 1997)'
_computing_structure_solution 'SHELXS97 (Sheldrick, 1997)'
_diffrn_ambient_temperature 90.0(2)
_diffrn_detector_area_resol_mean 18
_diffrn_measured_fraction_theta_full 0.999
_diffrn_measured_fraction_theta_max 0.999
_diffrn_measurement_device_type 'Nonius KappaCCD area-detector'
_diffrn_measurement_method '\w scans at fixed \c = 55\%'
_diffrn_radiation_monochromator graphite
_diffrn_radiation_source 'fine-focus sealed tube'
_diffrn_radiation_type MoK\a
_diffrn_radiation_wavelength 0.71073
_diffrn_reflns_av_R_equivalents 0.0227
_diffrn_reflns_av_sigmaI/netI 0.0371
_diffrn_reflns_limit_h_max 23
_diffrn_reflns_limit_h_min -23
_diffrn_reflns_limit_k_max 13
_diffrn_reflns_limit_k_min -13
_diffrn_reflns_limit_l_max 21
_diffrn_reflns_limit_l_min -21
_diffrn_reflns_number 5831
_diffrn_reflns_theta_full 27.50
_diffrn_reflns_theta_max 27.49
_diffrn_reflns_theta_min 2.39
_diffrn_standards_decay_% 0
_diffrn_standards_interval_count 0
_diffrn_standards_interval_time 0
_diffrn_standards_number 0
_exptl_absorpt_coefficient_mu 0.089
_exptl_absorpt_correction_T_max 0.9894
_exptl_absorpt_correction_T_min 0.9765
_exptl_absorpt_correction_type multi-scan
_exptl_absorpt_process_details '(SCALEPACK; Otwinowski & Minor, 1997)'
_exptl_crystal_colour yellow
_exptl_crystal_density_diffrn 1.349
_exptl_crystal_density_method 'not measured'
_exptl_crystal_description 'irregular block'
_exptl_crystal_F_000 1120
_exptl_crystal_size_max 0.27
_exptl_crystal_size_mid 0.20
_exptl_crystal_size_min 0.12
_refine_diff_density_max 0.229
_refine_diff_density_min -0.269
_refine_ls_extinction_method none
_refine_ls_goodness_of_fit_ref 1.057
_refine_ls_hydrogen_treatment constr
_refine_ls_matrix_type full
_refine_ls_number_parameters 182
_refine_ls_number_reflns 3003
_refine_ls_number_restraints 0
_refine_ls_restrained_S_all 1.057
_refine_ls_R_factor_all 0.0622
_refine_ls_R_factor_gt 0.0428
_refine_ls_shift/su_max 0.001
_refine_ls_shift/su_mean 0.000
_refine_ls_structure_factor_coef Fsqd
_refine_ls_weighting_details 'calc w = 1/[\s^2^(Fo^2^)+(0.0568P)^2^+1.2723P] where P=(Fo^2^+2Fc^2^)/3'
_refine_ls_weighting_scheme calc
_refine_ls_wR_factor_gt 0.1019
_refine_ls_wR_factor_ref 0.1124
_reflns_number_gt 2289
_reflns_number_total 3003
_reflns_threshold_expression I>2\s(I)
_cod_data_source_file hg2058.cif
_cod_data_source_block I
_cod_original_sg_symbol_H-M 'C 2/c'
_cod_database_code 2209859
_cod_database_fobs_code 2209859

loop_
_symmetry_equiv_pos_as_xyz
'x, y, z'
'-x, y, -z+1/2'
'x+1/2, y+1/2, z'
'-x+1/2, y+1/2, -z+1/2'
'-x, -y, -z'
'x, -y, z-1/2'
'-x+1/2, -y+1/2, -z'
'x+1/2, -y+1/2, z-1/2'

loop_
_atom_site_type_symbol
_atom_site_label
_atom_site_fract_x
_atom_site_fract_y
_atom_site_fract_z
_atom_site_U_iso_or_equiv
_atom_site_adp_type
_atom_site_calc_flag
_atom_site_refinement_flags
_atom_site_occupancy
C C2 0.27713(8) 0.19550(13) 0.77088(9) 0.0184(3) Uani d . 1
H H2 0.2426 0.2723 0.7512 0.022 Uiso calc R 1
C C3 0.31149(8) 0.13842(13) 0.85881(9) 0.0180(3) Uani d . 1
C C4 0.35913(8) 0.02529(13) 0.85846(9) 0.0175(3) Uani d . 1
C C5 0.40740(9) -0.07149(13) 0.92468(10) 0.0198(3) Uani d . 1
H H5 0.4135 -0.0709 0.9853 0.024 Uiso calc R 1
C C6 0.44591(9) -0.16781(13) 0.90016(10) 0.0220(3) Uani d . 1
H H6 0.4790 -0.2338 0.9447 0.026 Uiso calc R 1
C C7 0.43718(9) -0.17033(13) 0.81092(10) 0.0218(3) Uani d . 1
H H7 0.4644 -0.2381 0.7962 0.026 Uiso calc R 1
C C8 0.38977(9) -0.07632(13) 0.74376(10) 0.0197(3) Uani d . 1
H H8 0.3839 -0.0779 0.6833 0.024 Uiso calc R 1
C C9 0.35103(8) 0.02093(13) 0.76890(9) 0.0175(3) Uani d . 1
C C10 0.29865(9) 0.18586(14) 0.93275(10) 0.0221(3) Uani d . 1
H H10 0.2668 0.2646 0.9216 0.027 Uiso calc R 1
C C11 0.27885(9) 0.16131(14) 0.62132(9) 0.0191(3) Uani d . 1
H H11A 0.2203 0.2008 0.5869 0.023 Uiso calc R 1
H H11B 0.2776 0.0809 0.5874 0.023 Uiso calc R 1
C C12 0.34312(8) 0.25584(13) 0.62111(9) 0.0171(3) Uani d . 1
C C13 0.42025(9) 0.21242(13) 0.63001(9) 0.0187(3) Uani d . 1
H H13 0.4327 0.1216 0.6364 0.022 Uiso calc R 1
C C14 0.47953(9) 0.29948(13) 0.62969(9) 0.0186(3) Uani d . 1
H H14 0.5319 0.2684 0.6357 0.022 Uiso calc R 1
C C15 0.46132(8) 0.43234(13) 0.62055(9) 0.0184(3) Uani d . 1
C C16 0.38479(9) 0.47767(14) 0.61254(10) 0.0217(3) Uani d . 1
H H16 0.3725 0.5686 0.6068 0.026 Uiso calc R 1
C C17 0.32681(9) 0.38943(14) 0.61301(9) 0.0201(3) Uani d . 1
H H17 0.2747 0.4207 0.6077 0.024 Uiso calc R 1
C C18 0.59363(9) 0.48514(15) 0.62675(11) 0.0257(3) Uani d . 1
H H18A 0.6296 0.4437 0.6884 0.039 Uiso calc R 1
H H18B 0.6243 0.5609 0.6216 0.039 Uiso calc R 1
H H18C 0.5819 0.4223 0.5768 0.039 Uiso calc R 1
N N1 0.29972(7) 0.12636(11) 0.71678(7) 0.0175(3) Uani d . 1
O O1 0.32586(7) 0.13189(10) 1.00907(7) 0.0281(3) Uani d . 1
O O2 0.51366(6) 0.52665(9) 0.61718(7) 0.0242(3) Uani d . 1

loop_
_atom_site_aniso_label
_atom_site_aniso_U_11
_atom_site_aniso_U_22
_atom_site_aniso_U_33
_atom_site_aniso_U_12
_atom_site_aniso_U_13
_atom_site_aniso_U_23
C2 0.0170(6) 0.0179(7) 0.0222(7) -0.0009(5) 0.0114(6) -0.0004(5)
C3 0.0175(6) 0.0182(7) 0.0201(7) -0.0021(5) 0.0109(5) -0.0008(5)
C4 0.0167(6) 0.0177(7) 0.0188(7) -0.0027(5) 0.0097(5) -0.0009(5)
C5 0.0201(7) 0.0208(7) 0.0182(7) -0.0023(5) 0.0095(6) 0.0003(5)
C6 0.0205(7) 0.0197(7) 0.0241(7) 0.0014(5) 0.0102(6) 0.0039(6)
C7 0.0218(7) 0.0193(7) 0.0282(8) -0.0001(5) 0.0155(6) -0.0013(6)
C8 0.0205(7) 0.0205(7) 0.0227(7) -0.0033(5) 0.0144(6) -0.0017(6)
C9 0.0163(6) 0.0179(7) 0.0183(7) -0.0035(5) 0.0089(5) -0.0001(5)
C10 0.0219(7) 0.0231(7) 0.0232(7) -0.0011(6) 0.0129(6) -0.0020(6)
C11 0.0186(7) 0.0224(7) 0.0146(6) -0.0018(5) 0.0073(5) 0.0012(5)
C12 0.0177(6) 0.0207(7) 0.0121(6) -0.0015(5) 0.0071(5) 0.0007(5)
C13 0.0227(7) 0.0170(7) 0.0175(6) -0.0001(5) 0.0111(6) 0.0004(5)
C14 0.0180(6) 0.0210(7) 0.0189(7) 0.0008(5) 0.0109(6) 0.0006(5)
C15 0.0183(7) 0.0189(7) 0.0166(6) -0.0031(5) 0.0080(5) -0.0003(5)
C16 0.0229(7) 0.0167(6) 0.0247(7) 0.0009(6) 0.0116(6) 0.0009(6)
C17 0.0176(7) 0.0237(7) 0.0189(7) 0.0017(5) 0.0094(6) 0.0010(6)
C18 0.0183(7) 0.0263(8) 0.0322(8) -0.0022(6) 0.0127(6) 0.0021(6)
N1 0.0182(6) 0.0181(6) 0.0172(6) -0.0005(5) 0.0098(5) 0.0013(4)
O1 0.0308(6) 0.0343(6) 0.0224(5) 0.0022(5) 0.0159(5) 0.0011(5)
O2 0.0199(5) 0.0193(5) 0.0346(6) -0.0022(4) 0.0149(5) 0.0022(4)

loop_
_atom_type_symbol
_atom_type_description
_atom_type_scat_dispersion_real
_atom_type_scat_dispersion_imag
_atom_type_scat_source
C C 0.0033 0.0016 'International Tables Vol C Tables 4.2.6.8 and 6.1.1.4'
H H 0.0000 0.0000 'International Tables Vol C Tables 4.2.6.8 and 6.1.1.4'
N N 0.0061 0.0033 'International Tables Vol C Tables 4.2.6.8 and 6.1.1.4'
O O 0.0106 0.0060 'International Tables Vol C Tables 4.2.6.8 and 6.1.1.4'

loop_
_geom_angle_atom_site_label_1
_geom_angle_atom_site_label_2
_geom_angle_atom_site_label_3
_geom_angle
_geom_angle_publ_flag
N1 C2 C3 110.47(12) ?
N1 C2 H2 124.8 ?
C3 C2 H2 124.8 ?
C2 C3 C10 124.77(13) ?
C2 C3 C4 106.27(11) ?
C10 C3 C4 128.95(13) ?
C5 C4 C9 119.13(12) ?
C5 C4 C3 134.12(12) ?
C9 C4 C3 106.75(11) ?
C6 C5 C4 118.61(13) ?
C6 C5 H5 120.7 ?
C4 C5 H5 120.7 ?
C5 C6 C7 121.39(13) ?
C5 C6 H6 119.3 ?
C7 C6 H6 119.3 ?
C8 C7 C6 121.47(13) ?
C8 C7 H7 119.3 ?
C6 C7 H7 119.3 ?
C7 C8 C9 116.95(12) ?
C7 C8 H8 121.5 ?
C9 C8 H8 121.5 ?
N1 C9 C8 129.89(12) ?
N1 C9 C4 107.65(11) ?
C8 C9 C4 122.46(12) ?
O1 C10 C3 124.68(13) ?
O1 C10 H10 117.7 ?
C3 C10 H10 117.7 ?
N1 C11 C12 112.72(10) y
N1 C11 H11A 109.0 ?
C12 C11 H11A 109.0 ?
N1 C11 H11B 109.0 ?
C12 C11 H11B 109.0 ?
H11A C11 H11B 107.8 ?
C13 C12 C17 118.31(12) ?
C13 C12 C11 121.19(12) ?
C17 C12 C11 120.49(12) ?
C12 C13 C14 121.26(13) ?
C12 C13 H13 119.4 ?
C14 C13 H13 119.4 ?
C15 C14 C13 119.32(12) ?
C15 C14 H14 120.3 ?
C13 C14 H14 120.3 ?
O2 C15 C14 124.52(12) y
O2 C15 C16 115.28(12) y
C14 C15 C16 120.20(12) ?
C17 C16 C15 119.50(13) ?
C17 C16 H16 120.2 ?
C15 C16 H16 120.2 ?
C16 C17 C12 121.40(13) ?
C16 C17 H17 119.3 ?
C12 C17 H17 119.3 ?
O2 C18 H18A 109.5 ?
O2 C18 H18B 109.5 ?
H18A C18 H18B 109.5 ?
O2 C18 H18C 109.5 ?
H18A C18 H18C 109.5 ?
H18B C18 H18C 109.5 ?
C2 N1 C9 108.86(11) ?
C2 N1 C11 125.80(11) ?
C9 N1 C11 125.22(11) ?
C15 O2 C18 117.34(11) y

loop_
_geom_bond_atom_site_label_1
_geom_bond_atom_site_label_2
_geom_bond_distance
_geom_bond_publ_flag
C2 N1 1.3567(17) y
C2 C3 1.3840(19) y
C2 H2 0.9500 ?
C3 C10 1.4405(19) y
C3 C4 1.4423(18) ?
C4 C5 1.3994(19) ?
C4 C9 1.4129(18) ?
C5 C6 1.3801(19) ?
C5 H5 0.9500 ?
C6 C7 1.4024(19) ?
C6 H6 0.9500 ?
C7 C8 1.3835(19) ?
C7 H7 0.9500 ?
C8 C9 1.3952(19) ?
C8 H8 0.9500 ?
C9 N1 1.3936(17) ?
C10 O1 1.2262(17) y
C10 H10 0.9500 ?
C11 N1 1.4674(16) ?
C11 C12 1.5085(18) ?
C11 H11A 0.9900 ?
C11 H11B 0.9900 ?
C12 C13 1.3898(19) ?
C12 C17 1.391(2) ?
C13 C14 1.3913(19) ?
C13 H13 0.9500 ?
C14 C15 1.3891(19) ?
C14 H14 0.9500 ?
C15 O2 1.3691(16) y
C15 C16 1.3921(19) ?
C16 C17 1.3823(19) ?
C16 H16 0.9500 ?
C17 H17 0.9500 ?
C18 O2 1.4276(17) y
C18 H18A 0.9800 ?
C18 H18B 0.9800 ?
C18 H18C 0.9800 ?

loop_
_geom_torsion_atom_site_label_1
_geom_torsion_atom_site_label_2
_geom_torsion_atom_site_label_3
_geom_torsion_atom_site_label_4
_geom_torsion
_geom_torsion_publ_flag
N1 C2 C3 C10 -178.88(12) ?
N1 C2 C3 C4 0.12(15) ?
C2 C3 C4 C5 -179.78(14) ?
C10 C3 C4 C5 -0.8(2) ?
C2 C3 C4 C9 0.33(14) ?
C10 C3 C4 C9 179.27(13) ?
C9 C4 C5 C6 0.32(19) ?
C3 C4 C5 C6 -179.56(14) ?
C4 C5 C6 C7 -0.3(2) ?
C5 C6 C7 C8 0.1(2) ?
C6 C7 C8 C9 0.0(2) ?
C7 C8 C9 N1 -179.52(13) ?
C7 C8 C9 C4 0.12(19) ?
C5 C4 C9 N1 179.45(11) ?
C3 C4 C9 N1 -0.64(14) ?
C5 C4 C9 C8 -0.26(19) ?
C3 C4 C9 C8 179.65(12) ?
C2 C3 C10 O1 176.54(13) y
C4 C3 C10 O1 -2.2(2) ?
N1 C11 C12 C13 84.06(15) ?
N1 C11 C12 C17 -95.21(15) ?
C17 C12 C13 C14 -0.80(19) ?
C11 C12 C13 C14 179.91(11) ?
C12 C13 C14 C15 0.17(19) ?
C13 C14 C15 O2 -178.45(12) ?
C13 C14 C15 C16 0.5(2) ?
O2 C15 C16 C17 178.53(12) ?
C14 C15 C16 C17 -0.5(2) ?
C15 C16 C17 C12 -0.1(2) ?
C13 C12 C17 C16 0.8(2) ?
C11 C12 C17 C16 -179.92(12) ?
C3 C2 N1 C9 -0.54(15) ?
C3 C2 N1 C11 -176.66(11) ?
C8 C9 N1 C2 -179.59(13) ?
C4 C9 N1 C2 0.73(14) ?
C8 C9 N1 C11 -3.4(2) ?
C4 C9 N1 C11 176.88(11) ?
C12 C11 N1 C2 84.63(15) ?
C12 C11 N1 C9 -90.88(15) ?
C14 C15 O2 C18 -2.07(18) y
C16 C15 O2 C18 178.94(12) ?

loop_
_cod_related_entry_id
_cod_related_entry_database
_cod_related_entry_code
1 ChemSpider 16782957
